data_1545995
loop_
_publ_author_name
'Laws, Stephen W.'
'Moore, Lucas C.'
'Di Maso, Michael J.'
'Nguyen, Q Nhu N'
'Tantillo, Dean J.'
'Shaw, Jared T.'

_publ_section_title
;
 Diastereoselective Base-Catalyzed Formal [4 + 2] Cycloadditions of
 N-Sulfonyl Imines and Cyclic Anhydrides.
;
_journal_issue 10
_journal_name_full 'Organic letters'
_journal_page_first 2466
_journal_page_last 2469
_journal_paper_doi 10.1021/acs.orglett.7b00468
_journal_volume 19
_journal_year 2017
_chemical_formula_moiety 'C24 H17 N3 O7 S'
_chemical_formula_sum 'C24 H17 N3 O7 S'
_chemical_formula_weight 491.46
_space_group_crystal_system monoclinic
_space_group_IT_number 15
_space_group_name_Hall '-I 2ya'
_space_group_name_H-M_alt 'I 1 2/a 1'
_symmetry_space_group_name_Hall '-I 2ya'
_symmetry_space_group_name_H-M 'I 1 2/a 1'
_atom_sites_solution_hydrogens geom
_atom_sites_solution_primary direct
_audit_creation_date 2016-07-16
_audit_creation_method
;
Olex2 1.2
(compiled 2016.02.16 svn.r3265 for OlexSys, GUI svn.r5155)
;
_cell_angle_alpha 90
_cell_angle_beta 91.593(2)
_cell_angle_gamma 90
_cell_formula_units_Z 8
_cell_length_a 13.7214(14)
_cell_length_b 9.2266(9)
_cell_length_c 34.566(4)
_cell_measurement_reflns_used 9908
_cell_measurement_temperature 100(2)
_cell_measurement_theta_max 30.54
_cell_measurement_theta_min 2.66
_cell_volume 4374.4(8)
_computing_cell_refinement 'SAINT v8.34A (Bruker, 2013)'
_computing_data_reduction 'SAINT v8.34A (Bruker, 2013)'
_computing_molecular_graphics 'Olex2 (Dolomanov et al., 2009)'
_computing_publication_material 'Olex2 (Dolomanov et al., 2009)'
_computing_structure_refinement 'XL (Sheldrick, 2008)'
_computing_structure_solution 'XT (Sheldrick, 2015)'
_diffrn_ambient_temperature 99.99
_diffrn_measured_fraction_theta_full 0.996
_diffrn_measured_fraction_theta_max 0.989
_diffrn_measurement_device_type 'Bruker APEX-II CCD'
_diffrn_measurement_method '\f and \w scans'
_diffrn_radiation_type MoK\a
_diffrn_radiation_wavelength 0.71073
_diffrn_reflns_av_R_equivalents 0.0186
_diffrn_reflns_av_unetI/netI 0.0118
_diffrn_reflns_Laue_measured_fraction_full 0.996
_diffrn_reflns_Laue_measured_fraction_max 0.989
_diffrn_reflns_limit_h_max 19
_diffrn_reflns_limit_h_min -19
_diffrn_reflns_limit_k_max 13
_diffrn_reflns_limit_k_min -13
_diffrn_reflns_limit_l_max 49
_diffrn_reflns_limit_l_min -49
_diffrn_reflns_number 56151
_diffrn_reflns_point_group_measured_fraction_full 0.996
_diffrn_reflns_point_group_measured_fraction_max 0.989
_diffrn_reflns_theta_full 25.242
_diffrn_reflns_theta_max 30.555
_diffrn_reflns_theta_min 2.285
_diffrn_standards_number 0
_exptl_absorpt_coefficient_mu 0.202
_exptl_absorpt_correction_T_max 0.7461
_exptl_absorpt_correction_T_min 0.7121
_exptl_absorpt_correction_type multi-scan
_exptl_absorpt_process_details
'SADABS-2014/5 (Bruker,2014) was used for absorption correction. wR2(int) was 0.0985 before and 0.0347 after correction. The Ratio of minimum to maximum transmission is 0.9544. The \l/2 correction factor is Not present.'
_exptl_crystal_colour colourless
_exptl_crystal_colour_primary colourless
_exptl_crystal_density_diffrn 1.492
_exptl_crystal_description Irregular
_exptl_crystal_F_000 2032
_exptl_crystal_size_max 0.403
_exptl_crystal_size_mid 0.398
_exptl_crystal_size_min 0.36
_refine_diff_density_max 0.453
_refine_diff_density_min -0.424
_refine_diff_density_rms 0.054
_refine_ls_extinction_method none
_refine_ls_goodness_of_fit_ref 1.049
_refine_ls_hydrogen_treatment constr
_refine_ls_matrix_type full
_refine_ls_number_parameters 317
_refine_ls_number_reflns 6642
_refine_ls_number_restraints 0
_refine_ls_restrained_S_all 1.049
_refine_ls_R_factor_all 0.0357
_refine_ls_R_factor_gt 0.0326
_refine_ls_shift/su_max 0.001
_refine_ls_shift/su_mean 0.000
_refine_ls_structure_factor_coef Fsqd
_refine_ls_weighting_details 'w=1/[\s^2^(Fo^2^)+(0.0440P)^2^+4.7030P] where P=(Fo^2^+2Fc^2^)/3'
_refine_ls_weighting_scheme calc
_refine_ls_wR_factor_gt 0.0880
_refine_ls_wR_factor_ref 0.0900
_reflns_Friedel_coverage 0.000
_reflns_number_gt 6142
_reflns_number_total 6642
_reflns_threshold_expression 'I > 2\s(I)'
_cod_data_source_file ol7b00468_si_002.cif
_cod_data_source_block mo_mjd012a
_cod_depositor_comments 'Adding full bibliography for 1545994--1545995.cif.'
_cod_database_code 1545995
_shelxl_version_number 2014/4
_shelx_space_group_comment
;
The symmetry employed for this shelxl refinement is uniquely defined
by the following loop, which should always be used as a source of
symmetry information in preference to the above space-group names.
They are only intended as comments.
;
_shelx_estimated_absorpt_t_max 0.931
_shelx_estimated_absorpt_t_min 0.923
_olex2_refinement_description
;
1. Fixed Uiso
 At 1.2 times of:
  All C(H) groups
 At 1.5 times of:
  All C(H,H,H) groups
2.a Ternary CH refined with riding coordinates:
 C9(H9), C8(H8)
2.b Aromatic/amide H refined with riding coordinates:
 C22(H22), C19(H19), C15(H15), C3(H3), C11(H11), C6(H6), C20(H20), C23(H23),
 C14(H14), C12(H12), C5(H5), C4(H4)
2.c Idealised Me refined as rotating group:
 C17(H17A,H17B,H17C)
;
_olex2_submission_special_instructions 'No special instructions were received'

loop_
_space_group_symop_operation_xyz
'x, y, z'
'-x+1/2, y, -z'
'x+1/2, y+1/2, z+1/2'
'-x+1, y+1/2, -z+1/2'
'-x, -y, -z'
'x-1/2, -y, z'
'-x+1/2, -y+1/2, -z+1/2'
'x, -y+1/2, z+1/2'

loop_
_atom_site_label
_atom_site_type_symbol
_atom_site_fract_x
_atom_site_fract_y
_atom_site_fract_z
_atom_site_U_iso_or_equiv
_atom_site_adp_type
_atom_site_occupancy
_atom_site_site_symmetry_order
_atom_site_calc_flag
_atom_site_refinement_flags_posn
S1 S 0.57854(2) 0.23549(2) 0.66908(2) 0.01163(6) Uani 1 1 d .
O1 O 0.70137(5) 0.37354(9) 0.61473(2) 0.01626(15) Uani 1 1 d .
O2 O 0.63872(5) 0.12239(8) 0.65473(2) 0.01674(15) Uani 1 1 d .
O3 O 0.48922(5) 0.20055(8) 0.68750(2) 0.01623(15) Uani 1 1 d .
O5 O 0.41609(6) 0.77959(8) 0.62672(2) 0.01800(15) Uani 1 1 d .
O4 O 0.48310(7) 0.63032(9) 0.67149(2) 0.02243(17) Uani 1 1 d .
O6 O 0.90094(6) 0.60736(11) 0.77479(3) 0.0286(2) Uani 1 1 d .
O7 O 0.76770(7) 0.69255(10) 0.79805(3) 0.02814(19) Uani 1 1 d .
N1 N 0.54368(6) 0.34540(9) 0.63212(2) 0.01101(15) Uani 1 1 d .
N2 N 0.81213(7) 0.61173(10) 0.77658(3) 0.01838(18) Uani 1 1 d .
C9 C 0.43883(6) 0.38276(10) 0.62793(3) 0.01064(16) Uani 1 1 d .
H9 H 0.4128 0.3877 0.6546 0.013 Uiso 1 1 calc R
C7 C 0.48917(7) 0.55861(10) 0.57571(3) 0.01136(16) Uani 1 1 d .
C1 C 0.61539(7) 0.40033(10) 0.60828(3) 0.01168(16) Uani 1 1 d .
C10 C 0.37978(7) 0.26828(10) 0.60612(3) 0.01148(16) Uani 1 1 d .
C16 C 0.44598(7) 0.65120(10) 0.63994(3) 0.01240(17) Uani 1 1 d .
C8 C 0.42527(7) 0.53369(10) 0.60991(3) 0.01080(16) Uani 1 1 d .
H8 H 0.3557 0.5431 0.6008 0.013 Uiso 1 1 calc R
C2 C 0.58106(7) 0.49343(10) 0.57557(3) 0.01194(17) Uani 1 1 d .
C22 C 0.65364(7) 0.52089(11) 0.75218(3) 0.01566(18) Uani 1 1 d .
H22 H 0.6224 0.5828 0.7700 0.019 Uiso 1 1 calc R
C21 C 0.75435(7) 0.51538(11) 0.75065(3) 0.01443(18) Uani 1 1 d .
C19 C 0.74971(7) 0.33995(11) 0.70007(3) 0.01431(18) Uani 1 1 d .
H19 H 0.7812 0.2783 0.6823 0.017 Uiso 1 1 calc R
C18 C 0.64835(7) 0.34582(10) 0.70091(3) 0.01212(17) Uani 1 1 d .
C15 C 0.41936(7) 0.17748(11) 0.57849(3) 0.01482(18) Uani 1 1 d .
H15 H 0.4864 0.1855 0.5726 0.018 Uiso 1 1 calc R
C3 C 0.64478(7) 0.52119(11) 0.54560(3) 0.01526(18) Uani 1 1 d .
H3 H 0.7069 0.4759 0.5455 0.018 Uiso 1 1 calc R
C11 C 0.28127(7) 0.25537(11) 0.61484(3) 0.01588(19) Uani 1 1 d .
H11 H 0.2541 0.3174 0.6336 0.019 Uiso 1 1 calc R
C6 C 0.46153(7) 0.65284(11) 0.54584(3) 0.01488(18) Uani 1 1 d .
H6 H 0.3991 0.6975 0.5457 0.018 Uiso 1 1 calc R
C20 C 0.80402(7) 0.42575(11) 0.72569(3) 0.01555(18) Uani 1 1 d .
H20 H 0.8733 0.4231 0.7261 0.019 Uiso 1 1 calc R
C23 C 0.59964(7) 0.43307(11) 0.72691(3) 0.01484(18) Uani 1 1 d .
H23 H 0.5304 0.4326 0.7274 0.018 Uiso 1 1 calc R
C14 C 0.36113(8) 0.07480(12) 0.55934(3) 0.0182(2) Uani 1 1 d .
H14 H 0.3880 0.0135 0.5403 0.022 Uiso 1 1 calc R
N0AA N 0.15029(10) -0.12491(15) 0.53385(4) 0.0371(3) Uani 1 1 d .
C12 C 0.22283(8) 0.15275(12) 0.59627(3) 0.0194(2) Uani 1 1 d .
H12 H 0.1561 0.1437 0.6024 0.023 Uiso 1 1 calc R
C13 C 0.26300(8) 0.06293(12) 0.56842(3) 0.0183(2) Uani 1 1 d .
C5 C 0.52532(8) 0.68146(12) 0.51625(3) 0.01755(19) Uani 1 1 d .
H5 H 0.5066 0.7464 0.4961 0.021 Uiso 1 1 calc R
C4 C 0.61658(8) 0.61547(12) 0.51601(3) 0.01751(19) Uani 1 1 d .
H4 H 0.6596 0.6349 0.4956 0.021 Uiso 1 1 calc R
C17 C 0.43427(9) 0.90243(11) 0.65201(3) 0.0212(2) Uani 1 1 d .
H17A H 0.5003 0.9393 0.6481 0.032 Uiso 1 1 calc GR
H17B H 0.4281 0.8721 0.6790 0.032 Uiso 1 1 calc GR
H17C H 0.3867 0.9790 0.6460 0.032 Uiso 1 1 calc GR
C24 C 0.20128(9) -0.04331(14) 0.54916(3) 0.0250(2) Uani 1 1 d .

loop_
_atom_site_aniso_label
_atom_site_aniso_U_11
_atom_site_aniso_U_22
_atom_site_aniso_U_33
_atom_site_aniso_U_23
_atom_site_aniso_U_13
_atom_site_aniso_U_12
S1 0.01063(10) 0.00981(10) 0.01445(11) 0.00204(7) 0.00006(8) -0.00092(7)
O1 0.0094(3) 0.0207(4) 0.0186(3) 0.0040(3) 0.0000(3) 0.0001(3)
O2 0.0168(3) 0.0107(3) 0.0227(4) -0.0001(3) 0.0000(3) 0.0020(3)
O3 0.0128(3) 0.0166(3) 0.0194(3) 0.0053(3) 0.0021(3) -0.0033(3)
O5 0.0254(4) 0.0099(3) 0.0185(4) -0.0017(3) -0.0032(3) 0.0003(3)
O4 0.0338(4) 0.0162(4) 0.0169(4) -0.0018(3) -0.0062(3) 0.0014(3)
O6 0.0193(4) 0.0395(5) 0.0270(4) -0.0089(4) -0.0017(3) -0.0075(4)
O7 0.0315(5) 0.0290(5) 0.0241(4) -0.0121(3) 0.0031(3) -0.0019(4)
N1 0.0084(3) 0.0116(3) 0.0130(3) 0.0021(3) -0.0001(3) -0.0003(3)
N2 0.0215(4) 0.0197(4) 0.0139(4) -0.0006(3) -0.0011(3) -0.0038(3)
C9 0.0076(3) 0.0107(4) 0.0136(4) 0.0000(3) -0.0001(3) -0.0005(3)
C7 0.0111(4) 0.0106(4) 0.0123(4) -0.0010(3) -0.0004(3) -0.0014(3)
C1 0.0103(4) 0.0122(4) 0.0126(4) 0.0001(3) 0.0007(3) -0.0013(3)
C10 0.0108(4) 0.0104(4) 0.0132(4) 0.0018(3) -0.0008(3) -0.0020(3)
C16 0.0114(4) 0.0110(4) 0.0149(4) -0.0009(3) 0.0028(3) -0.0013(3)
C8 0.0097(4) 0.0096(4) 0.0131(4) -0.0006(3) 0.0003(3) -0.0003(3)
C2 0.0108(4) 0.0127(4) 0.0123(4) 0.0006(3) -0.0004(3) -0.0009(3)
C22 0.0170(4) 0.0162(4) 0.0138(4) 0.0003(3) 0.0019(3) 0.0023(3)
C21 0.0165(4) 0.0148(4) 0.0119(4) 0.0005(3) -0.0013(3) -0.0016(3)
C19 0.0119(4) 0.0164(4) 0.0146(4) -0.0003(3) 0.0010(3) 0.0010(3)
C18 0.0113(4) 0.0122(4) 0.0128(4) 0.0017(3) -0.0008(3) -0.0001(3)
C15 0.0142(4) 0.0151(4) 0.0153(4) -0.0013(3) 0.0012(3) -0.0032(3)
C3 0.0124(4) 0.0186(5) 0.0148(4) 0.0014(3) 0.0014(3) -0.0008(3)
C11 0.0113(4) 0.0160(4) 0.0203(5) -0.0005(4) 0.0008(3) -0.0019(3)
C6 0.0151(4) 0.0146(4) 0.0148(4) 0.0012(3) -0.0011(3) 0.0013(3)
C20 0.0121(4) 0.0191(5) 0.0154(4) 0.0001(4) 0.0001(3) -0.0004(3)
C23 0.0124(4) 0.0171(4) 0.0151(4) 0.0016(3) 0.0011(3) 0.0017(3)
C14 0.0217(5) 0.0171(5) 0.0157(4) -0.0028(4) 0.0003(4) -0.0052(4)
N0AA 0.0383(6) 0.0413(7) 0.0314(6) -0.0067(5) -0.0026(5) -0.0223(5)
C12 0.0128(4) 0.0211(5) 0.0242(5) 0.0009(4) -0.0007(4) -0.0054(4)
C13 0.0203(5) 0.0174(5) 0.0170(5) 0.0014(4) -0.0042(4) -0.0081(4)
C5 0.0200(5) 0.0181(5) 0.0145(4) 0.0035(4) -0.0007(4) 0.0006(4)
C4 0.0172(4) 0.0217(5) 0.0137(4) 0.0031(4) 0.0023(3) -0.0013(4)
C17 0.0301(6) 0.0109(4) 0.0225(5) -0.0047(4) 0.0016(4) -0.0031(4)
C24 0.0260(5) 0.0270(6) 0.0220(5) -0.0004(4) -0.0018(4) -0.0123(5)

loop_
_atom_type_symbol
_atom_type_description
_atom_type_scat_dispersion_real
_atom_type_scat_dispersion_imag
_atom_type_scat_source
C C 0.0033 0.0016 'International Tables Vol C Tables 4.2.6.8 and 6.1.1.4'
H H 0.0000 0.0000 'International Tables Vol C Tables 4.2.6.8 and 6.1.1.4'
N N 0.0061 0.0033 'International Tables Vol C Tables 4.2.6.8 and 6.1.1.4'
O O 0.0106 0.0060 'International Tables Vol C Tables 4.2.6.8 and 6.1.1.4'
S S 0.1246 0.1234 'International Tables Vol C Tables 4.2.6.8 and 6.1.1.4'

loop_
_geom_angle_atom_site_label_1
_geom_angle_atom_site_label_2
_geom_angle_atom_site_label_3
_geom_angle
O2 S1 O3 119.98(5)
O2 S1 N1 109.28(4)
O2 S1 C18 109.24(5)
O3 S1 N1 104.08(4)
O3 S1 C18 108.00(5)
N1 S1 C18 105.24(4)
C16 O5 C17 116.31(8)
C9 N1 S1 117.84(6)
C1 N1 S1 118.35(6)
C1 N1 C9 123.76(8)
O6 N2 O7 124.32(10)
O6 N2 C21 117.92(9)
O7 N2 C21 117.76(9)
N1 C9 H9 106.9
N1 C9 C10 112.94(8)
N1 C9 C8 110.91(7)
C10 C9 H9 106.9
C10 C9 C8 111.87(7)
C8 C9 H9 106.9
C2 C7 C8 118.76(8)
C6 C7 C8 121.54(8)
C6 C7 C2 119.53(9)
O1 C1 N1 120.82(9)
O1 C1 C2 122.73(9)
N1 C1 C2 116.44(8)
C15 C10 C9 123.11(8)
C15 C10 C11 119.64(9)
C11 C10 C9 117.25(9)
O5 C16 C8 110.50(8)
O4 C16 O5 124.83(9)
O4 C16 C8 124.67(9)
C9 C8 H8 108.1
C7 C8 C9 112.94(8)
C7 C8 C16 108.92(7)
C7 C8 H8 108.1
C16 C8 C9 110.57(8)
C16 C8 H8 108.1
C7 C2 C1 120.89(8)
C7 C2 C3 120.45(9)
C3 C2 C1 118.57(8)
C21 C22 H22 121.0
C21 C22 C23 118.00(9)
C23 C22 H22 121.0
C22 C21 N2 118.28(9)
C22 C21 C20 123.60(9)
C20 C21 N2 118.12(9)
C18 C19 H19 120.6
C20 C19 H19 120.6
C20 C19 C18 118.87(9)
C19 C18 S1 119.35(8)
C23 C18 S1 118.36(7)
C23 C18 C19 122.27(9)
C10 C15 H15 119.8
C10 C15 C14 120.35(9)
C14 C15 H15 119.8
C2 C3 H3 120.2
C4 C3 C2 119.56(9)
C4 C3 H3 120.2
C10 C11 H11 119.7
C12 C11 C10 120.56(10)
C12 C11 H11 119.7
C7 C6 H6 120.0
C5 C6 C7 119.97(9)
C5 C6 H6 120.0
C21 C20 C19 118.16(9)
C21 C20 H20 120.9
C19 C20 H20 120.9
C22 C23 C18 119.06(9)
C22 C23 H23 120.5
C18 C23 H23 120.5
C15 C14 H14 120.3
C15 C14 C13 119.36(10)
C13 C14 H14 120.3
C11 C12 H12 120.3
C11 C12 C13 119.38(10)
C13 C12 H12 120.3
C14 C13 C24 120.42(11)
C12 C13 C14 120.71(9)
C12 C13 C24 118.87(10)
C6 C5 H5 119.8
C6 C5 C4 120.40(9)
C4 C5 H5 119.8
C3 C4 C5 120.09(10)
C3 C4 H4 120.0
C5 C4 H4 120.0
O5 C17 H17A 109.5
O5 C17 H17B 109.5
O5 C17 H17C 109.5
H17A C17 H17B 109.5
H17A C17 H17C 109.5
H17B C17 H17C 109.5
N0AA C24 C13 178.15(15)

loop_
_geom_bond_atom_site_label_1
_geom_bond_atom_site_label_2
_geom_bond_distance
S1 O2 1.4282(8)
S1 O3 1.4335(7)
S1 N1 1.6896(8)
S1 C18 1.7625(10)
O1 C1 1.2198(12)
O5 C16 1.3303(12)
O5 C17 1.4487(13)
O4 C16 1.2062(13)
O6 N2 1.2226(13)
O7 N2 1.2262(13)
N1 C9 1.4827(12)
N1 C1 1.3962(12)
N2 C21 1.4775(13)
C9 H9 1.0000
C9 C10 1.5187(13)
C9 C8 1.5348(13)
C7 C8 1.5088(13)
C7 C2 1.3971(13)
C7 C6 1.3942(13)
C1 C2 1.4859(13)
C10 C15 1.3922(14)
C10 C11 1.3981(13)
C16 C8 1.5223(13)
C8 H8 1.0000
C2 C3 1.3978(13)
C22 H22 0.9500
C22 C21 1.3853(14)
C22 C23 1.3901(14)
C21 C20 1.3875(14)
C19 H19 0.9500
C19 C18 1.3930(13)
C19 C20 1.3890(14)
C18 C23 1.3913(14)
C15 H15 0.9500
C15 C14 1.3943(14)
C3 H3 0.9500
C3 C4 1.3894(14)
C11 H11 0.9500
C11 C12 1.3866(14)
C6 H6 0.9500
C6 C5 1.3900(14)
C20 H20 0.9500
C23 H23 0.9500
C14 H14 0.9500
C14 C13 1.3954(15)
N0AA C24 1.1471(16)
C12 H12 0.9500
C12 C13 1.3953(16)
C13 C24 1.4456(15)
C5 H5 0.9500
C5 C4 1.3927(15)
C4 H4 0.9500
C17 H17A 0.9800
C17 H17B 0.9800
C17 H17C 0.9800
